data_4506460
loop_
_publ_author_name
'Thakuria, Ranjit'
'Cherukuvada, Suryanarayan'
'Nangia, Ashwini'

_publ_section_title
;
 Crystal Structures of Pyrogallol, Its Hydrate, and Stable
 MultipleZ&#x2032; Cocrystals with N-Heterocycles Containing Metastable
 Conformers of Pyrogallol
;
_journal_issue 8
_journal_name_full 'Crystal Growth &amp; Design'
_journal_page_first 3944
_journal_paper_doi 10.1021/cg3003367
_journal_volume 12
_journal_year 2012
_chemical_formula_moiety '3(C9 H7 N), 2(C6 H6 O3)'
_chemical_formula_sum 'C39 H33 N3 O6'
_chemical_formula_weight 639.68
_chemical_name_systematic
; 
2:3 complex of pyrogallol and quinoline 
;
_space_group_IT_number 2
_symmetry_cell_setting triclinic
_symmetry_space_group_name_Hall '-P 1'
_symmetry_space_group_name_H-M 'P -1'
_atom_sites_solution_hydrogens geom
_atom_sites_solution_primary direct
_atom_sites_solution_secondary difmap
_audit_creation_method SHELXL-97
_cell_angle_alpha 88.645(9)
_cell_angle_beta 80.688(9)
_cell_angle_gamma 76.572(10)
_cell_formula_units_Z 2
_cell_length_a 7.5553(8)
_cell_length_b 11.6292(13)
_cell_length_c 18.763(2)
_cell_measurement_reflns_used 1130
_cell_measurement_temperature 100(2)
_cell_measurement_theta_max 34.6040
_cell_measurement_theta_min 3.2704
_cell_volume 1582.2(3)
_computing_cell_refinement 'CrysAlisPro, Oxford Diffraction Ltd.'
_computing_data_collection 'CrysAlisPro, Oxford Diffraction Ltd.'
_computing_data_reduction 'CrysAlisPro, Oxford Diffraction Ltd.'
_computing_molecular_graphics 'CrysAlisPro, Oxford Diffraction Ltd.'
_computing_publication_material 'CrysAlisPro, Oxford Diffraction Ltd.'
_computing_structure_refinement 'SHELXL-97 (Sheldrick, 1997)'
_computing_structure_solution 'SHELXS-97 (Sheldrick, 1990)'
_diffrn_ambient_temperature 100(2)
_diffrn_measured_fraction_theta_full 0.998
_diffrn_measured_fraction_theta_max 0.998
_diffrn_measurement_device_type 'Xcalibur, Eos, Gemini'
_diffrn_radiation_monochromator graphite
_diffrn_radiation_source 'fine-focus sealed tube'
_diffrn_radiation_type MoK\a
_diffrn_radiation_wavelength 0.71073
_diffrn_reflns_av_R_equivalents 0.0750
_diffrn_reflns_av_sigmaI/netI 0.1027
_diffrn_reflns_limit_h_max 8
_diffrn_reflns_limit_h_min -8
_diffrn_reflns_limit_k_max 13
_diffrn_reflns_limit_k_min -13
_diffrn_reflns_limit_l_max 22
_diffrn_reflns_limit_l_min -21
_diffrn_reflns_number 11772
_diffrn_reflns_theta_full 25.00
_diffrn_reflns_theta_max 25.00
_diffrn_reflns_theta_min 3.28
_exptl_absorpt_coefficient_mu 0.091
_exptl_absorpt_correction_T_max 0.9846
_exptl_absorpt_correction_T_min 0.9696
_exptl_absorpt_correction_type multi-scan
_exptl_absorpt_process_details
; 
CrysAlisPro, Oxford Diffraction Ltd.,
Version 1.171.33.48 (release 15-09-2009 CrysAlis171 .NET)
(compiled Sep 15 2009,11:49:04)
Empirical absorption correction using spherical harmonics,
 implemented in SCALE3 ABSPACK scaling algorithm.
;
_exptl_crystal_colour colorless
_exptl_crystal_density_diffrn 1.343
_exptl_crystal_density_method 'not measured'
_exptl_crystal_description block
_exptl_crystal_F_000 672
_exptl_crystal_size_max 0.34
_exptl_crystal_size_mid 0.24
_exptl_crystal_size_min 0.17
_refine_diff_density_max 0.191
_refine_diff_density_min -0.201
_refine_diff_density_rms 0.049
_refine_ls_extinction_method none
_refine_ls_goodness_of_fit_ref 0.826
_refine_ls_hydrogen_treatment mixed
_refine_ls_matrix_type full
_refine_ls_number_parameters 457
_refine_ls_number_reflns 5541
_refine_ls_number_restraints 0
_refine_ls_restrained_S_all 0.826
_refine_ls_R_factor_all 0.0906
_refine_ls_R_factor_gt 0.0429
_refine_ls_shift/su_max 0.000
_refine_ls_shift/su_mean 0.000
_refine_ls_structure_factor_coef Fsqd
_refine_ls_weighting_details 'calc w=1/[\s^2^(Fo^2^)+(0.0315P)^2^+0.0000P] where P=(Fo^2^+2Fc^2^)/3'
_refine_ls_weighting_scheme calc
_refine_ls_wR_factor_gt 0.0754
_refine_ls_wR_factor_ref 0.0839
_reflns_number_gt 3185
_reflns_number_total 5541
_reflns_threshold_expression >2sigma(I)
_cod_data_source_file cg3003367_si_009.cif
_cod_data_source_block Pyrogallol_Quinoline_6b
_cod_depositor_comments
;
The following automatic conversions were performed:

'_symmetry_cell_setting' value 'Triclinic' changed to 'triclinic'
according to /home/saulius/struct/CIF-dictionaries/cif_core.dic
dictionary named 'cif_core.dic' version 2.4.2 from 2011-04-26.

Automatic conversion script
Id: cif_fix_values 1891 2012-01-12 08:04:46Z andrius 
;
_cod_original_sg_symbol_H-M 'P -1   '
_cod_database_code 4506460

loop_
_symmetry_equiv_pos_as_xyz
'x, y, z'
'-x, -y, -z'

loop_
_atom_site_label
_atom_site_type_symbol
_atom_site_fract_x
_atom_site_fract_y
_atom_site_fract_z
_atom_site_U_iso_or_equiv
_atom_site_adp_type
_atom_site_occupancy
_atom_site_symmetry_multiplicity
_atom_site_calc_flag
_atom_site_refinement_flags
C1 C 0.1129(2) 0.88060(17) 0.11749(12) 0.0187(5) Uani 1 1 d .
C2 C 0.2549(2) 0.90197(16) 0.06557(12) 0.0160(5) Uani 1 1 d .
C3 C 0.4367(2) 0.84368(16) 0.06890(12) 0.0169(5) Uani 1 1 d .
C4 C 0.4755(3) 0.76770(17) 0.12514(12) 0.0207(5) Uani 1 1 d .
H4 H 0.5970 0.7312 0.1286 0.025 Uiso 1 1 calc R
C5 C 0.3321(3) 0.74570(17) 0.17677(12) 0.0219(5) Uani 1 1 d .
H5 H 0.3582 0.6932 0.2139 0.026 Uiso 1 1 calc R
C6 C 0.1510(3) 0.80205(17) 0.17269(12) 0.0213(5) Uani 1 1 d .
H6 H 0.0555 0.7872 0.2069 0.026 Uiso 1 1 calc R
C7 C 0.7016(3) 0.67091(17) 0.33623(12) 0.0206(5) Uani 1 1 d .
C8 C 0.5586(3) 0.69129(17) 0.39458(13) 0.0219(5) Uani 1 1 d .
C9 C 0.5772(3) 0.63094(18) 0.45889(13) 0.0247(5) Uani 1 1 d .
H9 H 0.4815 0.6443 0.4979 0.030 Uiso 1 1 calc R
C10 C 0.7420(3) 0.55047(18) 0.46337(13) 0.0242(5) Uani 1 1 d .
H10 H 0.7561 0.5089 0.5058 0.029 Uiso 1 1 calc R
C11 C 0.8862(3) 0.53079(18) 0.40570(12) 0.0233(5) Uani 1 1 d .
H11 H 0.9957 0.4766 0.4099 0.028 Uiso 1 1 calc R
C12 C 0.8679(3) 0.59183(17) 0.34154(12) 0.0210(5) Uani 1 1 d .
C13 C 0.4410(3) 0.4296(2) 0.32762(13) 0.0340(6) Uani 1 1 d .
H13 H 0.4198 0.5036 0.3494 0.041 Uiso 1 1 calc R
C14 C 0.6114(3) 0.3523(2) 0.32899(13) 0.0353(6) Uani 1 1 d .
H14 H 0.6997 0.3740 0.3517 0.042 Uiso 1 1 calc R
C15 C 0.6458(3) 0.2444(2) 0.29645(13) 0.0290(6) Uani 1 1 d .
H15 H 0.7592 0.1917 0.2962 0.035 Uiso 1 1 calc R
C16 C 0.5094(3) 0.21238(18) 0.26312(12) 0.0214(5) Uani 1 1 d .
C17 C 0.3390(3) 0.29593(17) 0.26548(12) 0.0194(5) Uani 1 1 d .
C18 C 0.1975(3) 0.26849(19) 0.23292(13) 0.0290(6) Uani 1 1 d .
H18 H 0.0851 0.3229 0.2346 0.035 Uiso 1 1 calc R
C19 C 0.2271(3) 0.1615(2) 0.19902(14) 0.0373(6) Uani 1 1 d .
H19 H 0.1340 0.1432 0.1777 0.045 Uiso 1 1 calc R
C20 C 0.3957(4) 0.0790(2) 0.19602(14) 0.0401(7) Uani 1 1 d .
H20 H 0.4131 0.0067 0.1727 0.048 Uiso 1 1 calc R
C21 C 0.5345(3) 0.10312(19) 0.22675(13) 0.0309(6) Uani 1 1 d .
H21 H 0.6462 0.0477 0.2238 0.037 Uiso 1 1 calc R
C22 C 0.7016(3) 0.05813(18) 0.44704(13) 0.0241(5) Uani 1 1 d .
H22 H 0.5982 0.0847 0.4819 0.029 Uiso 1 1 calc R
C23 C 0.6989(3) -0.02280(18) 0.39634(13) 0.0260(6) Uani 1 1 d .
H23 H 0.5928 -0.0505 0.3966 0.031 Uiso 1 1 calc R
C24 C 0.8543(3) -0.06543(18) 0.34331(13) 0.0265(6) Uani 1 1 d .
H24 H 0.8511 -0.1222 0.3097 0.032 Uiso 1 1 calc R
C25 C 1.0097(3) -0.02345(18) 0.34119(12) 0.0236(5) Uani 1 1 d .
H25 H 1.1111 -0.0507 0.3056 0.028 Uiso 1 1 calc R
C26 C 1.0170(3) 0.06126(17) 0.39284(12) 0.0199(5) Uani 1 1 d .
C27 C 0.8619(3) 0.10201(17) 0.44680(12) 0.0206(5) Uani 1 1 d .
C28 C 1.1731(3) 0.10917(18) 0.39310(13) 0.0251(5) Uani 1 1 d .
H28 H 1.2771 0.0855 0.3581 0.030 Uiso 1 1 calc R
C29 C 1.1701(3) 0.18970(18) 0.44473(13) 0.0271(6) Uani 1 1 d .
H29 H 1.2710 0.2225 0.4453 0.033 Uiso 1 1 calc R
C30 C 1.0124(3) 0.22248(18) 0.49719(13) 0.0268(6) Uani 1 1 d .
H30 H 1.0132 0.2765 0.5328 0.032 Uiso 1 1 calc R
C31 C 1.2951(3) 0.41762(17) 0.03643(12) 0.0224(5) Uani 1 1 d .
H31 H 1.4166 0.4054 0.0133 0.027 Uiso 1 1 calc R
C32 C 1.2196(3) 0.52191(18) 0.07698(12) 0.0244(5) Uani 1 1 d .
H32 H 1.2889 0.5777 0.0797 0.029 Uiso 1 1 calc R
C33 C 1.0434(3) 0.54055(17) 0.11242(12) 0.0230(5) Uani 1 1 d .
H33 H 0.9917 0.6087 0.1404 0.028 Uiso 1 1 calc R
C34 C 0.9390(3) 0.45552(17) 0.10646(12) 0.0188(5) Uani 1 1 d .
C35 C 1.0239(2) 0.35402(17) 0.06274(12) 0.0179(5) Uani 1 1 d .
C36 C 0.9230(3) 0.26804(17) 0.05450(12) 0.0218(5) Uani 1 1 d .
H36 H 0.9788 0.2004 0.0266 0.026 Uiso 1 1 calc R
C37 C 0.7440(3) 0.28426(18) 0.08749(12) 0.0236(5) Uani 1 1 d .
H37 H 0.6774 0.2284 0.0810 0.028 Uiso 1 1 calc R
C38 C 0.6591(3) 0.38558(18) 0.13142(12) 0.0238(5) Uani 1 1 d .
H38 H 0.5370 0.3957 0.1536 0.029 Uiso 1 1 calc R
C39 C 0.7542(3) 0.46833(18) 0.14152(12) 0.0231(5) Uani 1 1 d .
H39 H 0.6979 0.5335 0.1715 0.028 Uiso 1 1 calc R
H1A H 0.298(4) 0.788(2) 0.4281(17) 0.078(9) Uiso 1 1 d .
H2A H 0.567(3) 0.774(2) 0.2810(14) 0.047(8) Uiso 1 1 d .
H3A H 1.098(3) 0.521(2) 0.2952(15) 0.064(9) Uiso 1 1 d .
H4A H 0.663(3) 0.792(2) 0.0021(15) 0.070(9) Uiso 1 1 d .
H5A H 0.305(3) 1.014(2) -0.0046(15) 0.062(9) Uiso 1 1 d .
H6A H -0.076(3) 0.980(2) 0.0767(14) 0.044(8) Uiso 1 1 d .
N1 N 1.2042(2) 0.33550(14) 0.02902(10) 0.0196(4) Uani 1 1 d .
N2 N 0.3078(2) 0.40537(15) 0.29768(11) 0.0275(5) Uani 1 1 d .
N3 N 0.8623(2) 0.18154(14) 0.49934(10) 0.0232(4) Uani 1 1 d .
O1 O 0.4028(2) 0.77200(13) 0.38264(9) 0.0299(4) Uani 1 1 d .
O2 O 0.6824(2) 0.72846(13) 0.27147(9) 0.0268(4) Uani 1 1 d .
O3 O 1.0030(2) 0.57811(13) 0.28261(9) 0.0298(4) Uani 1 1 d .
O4 O 0.57184(18) 0.86745(12) 0.01590(9) 0.0218(4) Uani 1 1 d .
O5 O 0.21025(18) 0.97875(12) 0.01056(9) 0.0220(4) Uani 1 1 d .
O6 O -0.06723(18) 0.93719(14) 0.11565(10) 0.0273(4) Uani 1 1 d .

loop_
_atom_site_aniso_label
_atom_site_aniso_U_11
_atom_site_aniso_U_22
_atom_site_aniso_U_33
_atom_site_aniso_U_23
_atom_site_aniso_U_13
_atom_site_aniso_U_12
C1 0.0145(10) 0.0179(11) 0.0236(14) -0.0058(10) -0.0018(10) -0.0036(8)
C2 0.0205(11) 0.0118(11) 0.0171(13) -0.0007(10) -0.0053(10) -0.0050(8)
C3 0.0171(10) 0.0139(11) 0.0199(13) -0.0048(10) 0.0004(10) -0.0057(8)
C4 0.0176(10) 0.0176(11) 0.0261(15) -0.0029(11) -0.0053(10) -0.0012(9)
C5 0.0294(12) 0.0161(11) 0.0202(14) -0.0002(10) -0.0063(11) -0.0035(9)
C6 0.0210(11) 0.0238(12) 0.0199(14) -0.0041(11) 0.0013(10) -0.0097(9)
C7 0.0290(12) 0.0186(12) 0.0170(14) 0.0001(10) -0.0051(11) -0.0102(9)
C8 0.0237(11) 0.0203(12) 0.0249(15) -0.0045(11) -0.0075(11) -0.0086(9)
C9 0.0274(12) 0.0264(13) 0.0218(15) -0.0027(11) -0.0001(11) -0.0119(10)
C10 0.0310(12) 0.0255(12) 0.0190(14) 0.0030(11) -0.0062(11) -0.0108(10)
C11 0.0268(12) 0.0199(12) 0.0243(15) -0.0009(11) -0.0059(11) -0.0062(9)
C12 0.0262(11) 0.0183(11) 0.0194(14) -0.0030(10) -0.0001(11) -0.0092(9)
C13 0.0523(16) 0.0277(14) 0.0263(16) -0.0039(12) -0.0005(13) -0.0212(12)
C14 0.0441(15) 0.0470(16) 0.0268(16) 0.0086(13) -0.0139(13) -0.0297(13)
C15 0.0222(12) 0.0384(15) 0.0273(15) 0.0130(12) -0.0048(11) -0.0094(10)
C16 0.0229(11) 0.0235(12) 0.0176(14) 0.0060(10) -0.0020(10) -0.0062(9)
C17 0.0256(11) 0.0187(12) 0.0148(13) 0.0005(10) -0.0004(10) -0.0093(9)
C18 0.0285(12) 0.0283(13) 0.0328(16) 0.0101(12) -0.0123(11) -0.0077(10)
C19 0.0553(16) 0.0331(15) 0.0348(17) 0.0075(13) -0.0274(14) -0.0200(12)
C20 0.0681(18) 0.0265(14) 0.0291(17) -0.0060(12) -0.0144(14) -0.0130(13)
C21 0.0390(13) 0.0233(13) 0.0238(15) 0.0018(11) 0.0001(12) 0.0025(10)
C22 0.0219(11) 0.0262(13) 0.0221(14) 0.0027(11) 0.0001(10) -0.0040(9)
C23 0.0242(12) 0.0287(13) 0.0273(15) 0.0033(11) -0.0053(11) -0.0098(10)
C24 0.0320(12) 0.0228(12) 0.0250(15) -0.0013(11) -0.0057(11) -0.0062(10)
C25 0.0245(12) 0.0232(12) 0.0200(14) 0.0008(11) 0.0012(10) -0.0028(9)
C26 0.0217(11) 0.0167(11) 0.0212(14) 0.0042(10) -0.0050(10) -0.0033(9)
C27 0.0222(11) 0.0178(11) 0.0212(14) 0.0018(10) -0.0051(10) -0.0024(9)
C28 0.0182(11) 0.0272(13) 0.0283(15) 0.0049(11) -0.0034(10) -0.0029(9)
C29 0.0227(12) 0.0269(13) 0.0338(16) 0.0019(12) -0.0073(11) -0.0080(9)
C30 0.0326(13) 0.0215(12) 0.0282(15) -0.0026(11) -0.0100(12) -0.0062(10)
C31 0.0189(11) 0.0251(12) 0.0228(14) 0.0042(11) -0.0024(10) -0.0051(9)
C32 0.0258(12) 0.0226(12) 0.0270(15) -0.0004(11) -0.0063(11) -0.0084(9)
C33 0.0314(12) 0.0155(11) 0.0217(14) -0.0017(10) -0.0084(11) -0.0015(9)
C34 0.0230(11) 0.0162(11) 0.0160(13) 0.0037(10) -0.0062(10) -0.0007(8)
C35 0.0171(11) 0.0188(11) 0.0175(13) 0.0039(10) -0.0044(10) -0.0028(8)
C36 0.0227(11) 0.0164(11) 0.0253(15) -0.0026(10) -0.0040(10) -0.0024(9)
C37 0.0256(11) 0.0225(12) 0.0244(14) 0.0051(11) -0.0044(11) -0.0090(9)
C38 0.0196(11) 0.0261(13) 0.0224(14) 0.0073(11) 0.0005(10) -0.0019(9)
C39 0.0243(12) 0.0190(12) 0.0214(14) 0.0060(10) -0.0004(10) 0.0017(9)
N1 0.0181(9) 0.0200(10) 0.0200(11) -0.0002(8) -0.0032(8) -0.0032(7)
N2 0.0347(10) 0.0199(10) 0.0263(13) -0.0016(9) 0.0023(9) -0.0076(8)
N3 0.0253(10) 0.0201(10) 0.0238(12) 0.0018(9) -0.0050(9) -0.0041(8)
O1 0.0254(8) 0.0336(9) 0.0277(11) 0.0003(8) -0.0036(8) -0.0014(7)
O2 0.0296(9) 0.0272(9) 0.0220(10) 0.0012(8) -0.0043(8) -0.0032(7)
O3 0.0320(9) 0.0267(9) 0.0245(10) 0.0031(8) 0.0034(8) 0.0002(7)
O4 0.0154(7) 0.0175(8) 0.0307(10) 0.0010(7) 0.0001(7) -0.0028(6)
O5 0.0168(7) 0.0202(8) 0.0308(10) 0.0072(7) -0.0060(7) -0.0069(6)
O6 0.0153(8) 0.0326(10) 0.0311(11) 0.0059(9) -0.0013(7) -0.0017(6)

loop_
_atom_type_symbol
_atom_type_description
_atom_type_scat_dispersion_real
_atom_type_scat_dispersion_imag
_atom_type_scat_source
C C 0.0033 0.0016 'International Tables Vol C Tables 4.2.6.8 and 6.1.1.4'
H H 0.0000 0.0000 'International Tables Vol C Tables 4.2.6.8 and 6.1.1.4'
N N 0.0061 0.0033 'International Tables Vol C Tables 4.2.6.8 and 6.1.1.4'
O O 0.0106 0.0060 'International Tables Vol C Tables 4.2.6.8 and 6.1.1.4'

loop_
_geom_angle_atom_site_label_1
_geom_angle_atom_site_label_2
_geom_angle_atom_site_label_3
_geom_angle
O6 C1 C6 118.53(19)
O6 C1 C2 121.0(2)
C6 C1 C2 120.46(18)
O5 C2 C1 118.49(17)
O5 C2 C3 121.66(18)
C1 C2 C3 119.8(2)
O4 C3 C4 122.74(17)
O4 C3 C2 117.47(19)
C4 C3 C2 119.77(19)
C3 C4 C5 120.10(18)
C6 C5 C4 120.1(2)
C1 C6 C5 119.7(2)
O2 C7 C8 121.05(19)
O2 C7 C12 118.3(2)
C8 C7 C12 120.6(2)
O1 C8 C7 114.9(2)
O1 C8 C9 124.4(2)
C7 C8 C9 120.7(2)
C10 C9 C8 118.4(2)
C9 C10 C11 121.2(2)
C10 C11 C12 120.4(2)
O3 C12 C7 117.3(2)
O3 C12 C11 124.00(19)
C7 C12 C11 118.7(2)
N2 C13 C14 124.6(2)
C15 C14 C13 118.5(2)
C14 C15 C16 120.0(2)
C15 C16 C21 123.8(2)
C15 C16 C17 117.53(19)
C21 C16 C17 118.64(19)
N2 C17 C18 118.44(19)
N2 C17 C16 121.63(18)
C18 C17 C16 119.92(19)
C19 C18 C17 119.5(2)
C18 C19 C20 120.8(2)
C21 C20 C19 121.0(2)
C20 C21 C16 120.1(2)
C23 C22 C27 120.0(2)
C22 C23 C24 121.12(19)
C25 C24 C23 120.1(2)
C24 C25 C26 120.33(19)
C25 C26 C27 119.34(17)
C25 C26 C28 123.06(19)
C27 C26 C28 117.60(19)
N3 C27 C26 122.04(17)
N3 C27 C22 118.87(18)
C26 C27 C22 119.09(19)
C29 C28 C26 119.6(2)
C28 C29 C30 118.84(19)
N3 C30 C29 124.2(2)
N1 C31 C32 123.97(18)
C33 C32 C31 119.01(18)
C32 C33 C34 119.55(19)
C35 C34 C33 117.89(18)
C35 C34 C39 119.00(17)
C33 C34 C39 123.11(19)
N1 C35 C34 121.48(16)
N1 C35 C36 118.97(17)
C34 C35 C36 119.54(17)
C37 C36 C35 120.10(18)
C36 C37 C38 120.41(18)
C39 C38 C37 120.66(19)
C38 C39 C34 120.26(19)
C31 N1 C35 118.05(16)
C13 N2 C17 117.71(19)
C30 N3 C27 117.64(18)

loop_
_geom_bond_atom_site_label_1
_geom_bond_atom_site_label_2
_geom_bond_distance
C1 O6 1.373(2)
C1 C6 1.385(3)
C1 C2 1.391(3)
C2 O5 1.380(2)
C2 C3 1.394(3)
C3 O4 1.377(2)
C3 C4 1.384(3)
C4 C5 1.398(3)
C5 C6 1.386(3)
C7 O2 1.385(3)
C7 C8 1.390(3)
C7 C12 1.391(3)
C8 O1 1.371(2)
C8 C9 1.392(3)
C9 C10 1.386(3)
C10 C11 1.387(3)
C11 C12 1.393(3)
C12 O3 1.363(2)
C13 N2 1.315(3)
C13 C14 1.392(3)
C14 C15 1.360(3)
C15 C16 1.411(3)
C16 C21 1.415(3)
C16 C17 1.416(3)
C17 N2 1.375(2)
C17 C18 1.413(3)
C18 C19 1.366(3)
C19 C20 1.399(3)
C20 C21 1.360(3)
C22 C23 1.359(3)
C22 C27 1.419(3)
C23 C24 1.411(3)
C24 C25 1.367(3)
C25 C26 1.414(3)
C26 C27 1.416(3)
C26 C28 1.418(3)
C27 N3 1.369(2)
C28 C29 1.357(3)
C29 C30 1.400(3)
C30 N3 1.322(2)
C31 N1 1.321(2)
C31 C32 1.399(3)
C32 C33 1.359(3)
C33 C34 1.417(3)
C34 C35 1.415(3)
C34 C39 1.420(3)
C35 N1 1.376(2)
C35 C36 1.415(2)
C36 C37 1.366(3)
C37 C38 1.415(3)
C38 C39 1.361(3)
